data_4025344
loop_
_publ_author_name
'Marina Martjuga'
'Dmitry Shabashov'
'Sergey Belyakov'
'Edvards Liepinsh'
'Edgars Suna'

_publ_section_title
;
 Asymmetric Synthesis of 1,3-Diamines by Diastereoselective Reduction of
 Enantiopure N-tert-Butanesulfinylketimines: Unusual Directing Effects of
 the ortho-Substituent
;
_journal_name_full 'Journal of Organic Chemistry'
_journal_page_first 2357
_journal_page_last 2368
_journal_paper_doi 10.1021/jo100173f
_journal_volume 75
_journal_year 2010
_chemical_absolute_configuration rmad
_chemical_formula_moiety 'C19 H25 Cl N2 O S'
_chemical_formula_sum 'C19 H25 Cl N2 O S'
_chemical_formula_weight 364.92
_chemical_name_systematic
; 
 ? 
;
_space_group_IT_number 19
_symmetry_cell_setting orthorhombic
_symmetry_space_group_name_Hall 'P 2ac 2ab'
_symmetry_space_group_name_H-M 'P 21 21 21'
_atom_sites_solution_hydrogens mixed
_atom_sites_solution_primary direct
_atom_sites_solution_secondary difmap
_audit_creation_method SHELXL-97
_cell_angle_alpha 90.00
_cell_angle_beta 90.00
_cell_angle_gamma 90.00
_cell_formula_units_Z 4
_cell_length_a 9.6281(3)
_cell_length_b 10.0335(3)
_cell_length_c 20.0405(7)
_cell_measurement_reflns_used 1925
_cell_measurement_temperature 173(2)
_cell_measurement_theta_max 27.5
_cell_measurement_theta_min 0.8
_cell_volume 1935.98(11)
_computing_structure_refinement 'SHELXL-97 (Sheldrick, 1997)'
_computing_structure_solution 'SHELXS-97 (Sheldrick, 1990)'
_diffrn_ambient_temperature 173(2)
_diffrn_measured_fraction_theta_full 0.996
_diffrn_measured_fraction_theta_max 0.996
_diffrn_measurement_device_type 'Nonius KappaCCD'
_diffrn_measurement_method CCD
_diffrn_radiation_monochromator graphite
_diffrn_radiation_source 'fine-focus sealed tube'
_diffrn_radiation_type MoK\a
_diffrn_radiation_wavelength 0.71073
_diffrn_reflns_av_R_equivalents 0.0000
_diffrn_reflns_av_sigmaI/netI 0.0557
_diffrn_reflns_limit_h_max 12
_diffrn_reflns_limit_h_min -12
_diffrn_reflns_limit_k_max 13
_diffrn_reflns_limit_k_min -13
_diffrn_reflns_limit_l_max 26
_diffrn_reflns_limit_l_min -26
_diffrn_reflns_number 4846
_diffrn_reflns_theta_full 28.50
_diffrn_reflns_theta_max 28.50
_diffrn_reflns_theta_min 2.03
_exptl_absorpt_coefficient_mu 0.313
_exptl_absorpt_correction_type none
_exptl_crystal_colour Colourless
_exptl_crystal_density_diffrn 1.252
_exptl_crystal_density_method 'not measured'
_exptl_crystal_description Paralellepiped
_exptl_crystal_F_000 776
_exptl_crystal_size_max 0.26
_exptl_crystal_size_mid 0.17
_exptl_crystal_size_min 0.15
_refine_diff_density_max 0.448
_refine_diff_density_min -0.579
_refine_diff_density_rms 0.154
_refine_ls_abs_structure_details 'Flack H D (1983), Acta Cryst. A39, 876-881'
_refine_ls_abs_structure_Flack 0.10(9)
_refine_ls_extinction_method none
_refine_ls_goodness_of_fit_ref 1.186
_refine_ls_hydrogen_treatment constr
_refine_ls_matrix_type full
_refine_ls_number_parameters 217
_refine_ls_number_reflns 4846
_refine_ls_number_restraints 0
_refine_ls_restrained_S_all 1.186
_refine_ls_R_factor_all 0.0713
_refine_ls_R_factor_gt 0.0509
_refine_ls_shift/su_max 0.000
_refine_ls_shift/su_mean 0.000
_refine_ls_structure_factor_coef Fsqd
_refine_ls_weighting_details 'w=1/[\s^2^(Fo^2^)+(0.0985P)^2^+0.0000P] where P=(Fo^2^+2Fc^2^)/3'
_refine_ls_weighting_scheme calc
_refine_ls_wR_factor_gt 0.1346
_refine_ls_wR_factor_ref 0.1657
_reflns_number_gt 4066
_reflns_number_total 4846
_reflns_threshold_expression >2sigma(I)
_cod_data_source_file jo100173f_si_015.cif
_cod_data_source_block rs13
_cod_depositor_comments
;
The following automatic conversions were performed:

'_refine_ls_weighting_scheme' value 'calc
w=1/[\s^2^(Fo^2^)+(0.0985P)^2^+0.0000P] where P=(Fo^2^+2Fc^2^)/3' was
changed to 'calc'. New tag '_refine_ls_weighting_details' was
created. The value of the new tag was set to
'w=1/[\s^2^(Fo^2^)+(0.0985P)^2^+0.0000P] where P=(Fo^2^+2Fc^2^)/3'.

Automatic conversion script
Id: cif_fix_values 3143 2015-03-26 13:38:13Z robertas 
;
_cod_original_sg_symbol_H-M 'P 21 21 21 '
_cod_database_code 4025344
_cod_database_fobs_code 4025344

loop_
_symmetry_equiv_pos_as_xyz
'x, y, z'
'-x+1/2, -y, z+1/2'
'x+1/2, -y+1/2, -z'
'-x, y+1/2, -z+1/2'

loop_
_atom_site_label
_atom_site_type_symbol
_atom_site_fract_x
_atom_site_fract_y
_atom_site_fract_z
_atom_site_U_iso_or_equiv
_atom_site_adp_type
_atom_site_occupancy
_atom_site_calc_flag
_atom_site_refinement_flags
_atom_site_disorder_assembly
_atom_site_disorder_group
S15 S 0.40861(7) 0.11216(7) 0.27083(4) 0.02601(18) Uani 1 d . . .
Cl24 Cl 0.02362(10) -0.34975(8) 0.20083(4) 0.0427(2) Uani 1 d . . .
C7 C 0.3751(3) 0.0297(3) 0.14651(14) 0.0241(6) Uani 1 d . . .
H7 H 0.3706 0.1239 0.1384 0.029 Uiso 1 d R . .
C8 C 0.4601(3) -0.0285(3) 0.08893(14) 0.0242(6) Uani 1 d . . .
N14 N 0.4472(3) 0.0053(2) 0.21024(11) 0.0244(5) Uani 1 d . . .
H14 H 0.4665 -0.0889 0.2196 0.029 Uiso 1 d R . .
C1 C 0.2236(3) -0.0161(3) 0.14777(14) 0.0238(6) Uani 1 d . . .
C13 C 0.3983(3) -0.0953(3) 0.03586(15) 0.0308(6) Uani 1 d . . .
H13 H 0.2966 -0.1092 0.0329 0.037 Uiso 1 d R . .
C2 C 0.1142(3) 0.0706(3) 0.13186(14) 0.0260(6) Uani 1 d . . .
C12 C 0.4774(4) -0.1423(3) -0.01733(15) 0.0346(7) Uani 1 d . . .
H12 H 0.4289 -0.1910 -0.0503 0.042 Uiso 1 d R . .
N21 N 0.1463(3) 0.2024(3) 0.10930(13) 0.0305(6) Uani 1 d . . .
O16 O 0.5234(3) 0.2124(2) 0.27500(12) 0.0414(6) Uani 1 d . . .
C6 C 0.1939(3) -0.1466(3) 0.16849(14) 0.0262(6) Uani 1 d . . .
H6 H 0.2685 -0.2071 0.1780 0.031 Uiso 1 d R . .
C17 C 0.4326(3) 0.0039(3) 0.34408(15) 0.0302(7) Uani 1 d . . .
C9 C 0.6052(3) -0.0100(3) 0.08794(16) 0.0301(6) Uani 1 d . . .
H9 H 0.6429 0.0283 0.1301 0.036 Uiso 1 d R . .
C10 C 0.6823(3) -0.0575(4) 0.03485(18) 0.0363(8) Uani 1 d . . .
H10 H 0.7781 -0.0453 0.0347 0.044 Uiso 1 calc R . .
C4 C -0.0507(3) -0.1012(4) 0.16219(17) 0.0365(7) Uani 1 d . . .
H4 H -0.1491 -0.1338 0.1689 0.044 Uiso 1 d R . .
C18 C 0.4109(5) 0.0982(4) 0.40335(17) 0.0502(10) Uani 1 d . . .
H18A H 0.4213 0.0502 0.4444 0.060 Uiso 1 d R . .
H18B H 0.4779 0.1690 0.4015 0.060 Uiso 1 d R . .
H18C H 0.3190 0.1348 0.4008 0.060 Uiso 1 d R . .
C11 C 0.6200(3) -0.1227(3) -0.01808(16) 0.0356(7) Uani 1 d . . .
H11 H 0.6731 -0.1531 -0.0537 0.043 Uiso 1 calc R . .
C5 C 0.0575(3) -0.1867(3) 0.17544(16) 0.0312(7) Uani 1 d . . .
C22 C 0.1865(5) 0.2092(4) 0.03920(19) 0.0476(9) Uani 1 d . . .
H22A H 0.2129 0.2989 0.0283 0.057 Uiso 1 calc R . .
H22B H 0.1095 0.1828 0.0118 0.057 Uiso 1 calc R . .
H22C H 0.2635 0.1505 0.0314 0.057 Uiso 1 calc R . .
C3 C -0.0222(3) 0.0269(4) 0.14060(17) 0.0344(7) Uani 1 d . . .
H3 H -0.0948 0.0902 0.1293 0.041 Uiso 1 d R . .
C19 C 0.3204(4) -0.1032(4) 0.34260(18) 0.0446(9) Uani 1 d . . .
H19A H 0.3310 -0.1606 0.3806 0.054 Uiso 1 d R . .
H19B H 0.2304 -0.0621 0.3439 0.054 Uiso 1 d R . .
H19C H 0.3293 -0.1547 0.3025 0.054 Uiso 1 d R . .
C23 C 0.0424(5) 0.3035(4) 0.1242(2) 0.0558(11) Uani 1 d . . .
H23A H 0.0728 0.3880 0.1071 0.067 Uiso 1 calc R . .
H23B H 0.0302 0.3098 0.1716 0.067 Uiso 1 calc R . .
H23C H -0.0441 0.2795 0.1037 0.067 Uiso 1 calc R . .
C20 C 0.5798(4) -0.0523(4) 0.34529(19) 0.0413(8) Uani 1 d . . .
H20A H 0.5921 -0.1085 0.3837 0.050 Uiso 1 d R . .
H20B H 0.5949 -0.1034 0.3055 0.050 Uiso 1 d R . .
H20C H 0.6452 0.0198 0.3471 0.050 Uiso 1 d R . .

loop_
_atom_site_aniso_label
_atom_site_aniso_U_11
_atom_site_aniso_U_22
_atom_site_aniso_U_33
_atom_site_aniso_U_23
_atom_site_aniso_U_13
_atom_site_aniso_U_12
S15 0.0314(3) 0.0218(3) 0.0249(3) -0.0030(3) -0.0022(3) 0.0013(3)
Cl24 0.0541(5) 0.0354(4) 0.0387(5) 0.0042(3) 0.0021(4) -0.0151(4)
C7 0.0279(14) 0.0220(13) 0.0224(13) 0.0016(11) -0.0040(11) 0.0016(11)
C8 0.0283(14) 0.0212(12) 0.0230(14) 0.0041(11) -0.0014(11) 0.0000(11)
N14 0.0285(12) 0.0241(11) 0.0207(12) -0.0014(9) -0.0061(9) 0.0026(9)
C1 0.0252(13) 0.0262(14) 0.0199(13) -0.0017(11) -0.0034(11) 0.0013(11)
C13 0.0306(14) 0.0341(15) 0.0276(14) -0.0004(12) -0.0016(12) -0.0006(14)
C2 0.0281(14) 0.0300(14) 0.0199(13) -0.0033(11) -0.0032(11) 0.0030(12)
C12 0.0434(18) 0.0387(18) 0.0219(15) -0.0040(13) -0.0030(13) 0.0012(15)
N21 0.0352(14) 0.0250(12) 0.0314(14) 0.0016(11) -0.0041(11) 0.0082(11)
O16 0.0627(16) 0.0286(11) 0.0329(12) 0.0001(10) -0.0081(12) -0.0198(11)
C6 0.0297(14) 0.0265(14) 0.0223(14) -0.0016(11) -0.0008(11) 0.0012(12)
C17 0.0434(18) 0.0260(14) 0.0211(14) 0.0000(11) 0.0010(12) -0.0070(13)
C9 0.0290(14) 0.0328(15) 0.0286(15) 0.0011(12) -0.0010(13) -0.0010(13)
C10 0.0290(15) 0.0454(19) 0.0346(18) 0.0062(15) 0.0026(13) 0.0017(15)
C4 0.0294(15) 0.0410(18) 0.0392(18) -0.0069(15) 0.0006(13) -0.0039(14)
C18 0.086(3) 0.0396(19) 0.0254(17) -0.0072(14) 0.0106(18) -0.007(2)
C11 0.0411(18) 0.0373(17) 0.0285(15) 0.0022(14) 0.0058(13) 0.0091(15)
C5 0.0374(17) 0.0294(15) 0.0268(15) -0.0040(12) -0.0021(12) -0.0073(13)
C22 0.069(3) 0.0357(19) 0.038(2) 0.0041(16) 0.0006(17) 0.0078(19)
C3 0.0278(15) 0.0395(17) 0.0360(18) -0.0045(14) -0.0052(13) 0.0076(14)
C19 0.059(2) 0.0383(19) 0.0366(18) 0.0001(16) 0.0134(16) -0.0163(18)
C23 0.067(3) 0.038(2) 0.063(3) 0.0054(19) 0.011(2) 0.019(2)
C20 0.048(2) 0.0376(18) 0.0383(19) 0.0008(14) -0.0142(16) 0.0038(16)

loop_
_atom_type_symbol
_atom_type_description
_atom_type_scat_dispersion_real
_atom_type_scat_dispersion_imag
_atom_type_scat_source
C C 0.0033 0.0016 'International Tables Vol C Tables 4.2.6.8 and 6.1.1.4'
H H 0.0000 0.0000 'International Tables Vol C Tables 4.2.6.8 and 6.1.1.4'
Cl Cl 0.1484 0.1585 'International Tables Vol C Tables 4.2.6.8 and 6.1.1.4'
N N 0.0061 0.0033 'International Tables Vol C Tables 4.2.6.8 and 6.1.1.4'
O O 0.0106 0.0060 'International Tables Vol C Tables 4.2.6.8 and 6.1.1.4'
S S 0.1246 0.1234 'International Tables Vol C Tables 4.2.6.8 and 6.1.1.4'

loop_
_geom_angle_atom_site_label_1
_geom_angle_atom_site_label_2
_geom_angle_atom_site_label_3
_geom_angle
_geom_angle_site_symmetry_1
_geom_angle_site_symmetry_3
_geom_angle_publ_flag
O16 S15 N14 108.00(15) . . ?
O16 S15 C17 105.02(14) . . ?
N14 S15 C17 100.01(13) . . ?
N14 C7 C1 112.6(2) . . ?
N14 C7 C8 109.7(2) . . ?
C1 C7 C8 114.0(2) . . ?
N14 C7 H7 109.4 . . ?
C1 C7 H7 104.8 . . ?
C8 C7 H7 105.8 . . ?
C13 C8 C9 118.5(3) . . ?
C13 C8 C7 122.1(3) . . ?
C9 C8 C7 119.4(3) . . ?
C7 N14 S15 114.84(19) . . ?
C7 N14 H14 114.6 . . ?
S15 N14 H14 121.6 . . ?
C6 C1 C2 119.5(3) . . ?
C6 C1 C7 118.7(3) . . ?
C2 C1 C7 121.7(3) . . ?
C8 C13 C12 121.0(3) . . ?
C8 C13 H13 122.5 . . ?
C12 C13 H13 116.5 . . ?
C3 C2 C1 118.8(3) . . ?
C3 C2 N21 122.3(3) . . ?
C1 C2 N21 118.9(3) . . ?
C11 C12 C13 120.1(3) . . ?
C11 C12 H12 123.7 . . ?
C13 C12 H12 116.1 . . ?
C2 N21 C23 115.5(3) . . ?
C2 N21 C22 113.9(3) . . ?
C23 N21 C22 110.3(3) . . ?
C5 C6 C1 119.7(3) . . ?
C5 C6 H6 120.5 . . ?
C1 C6 H6 119.8 . . ?
C19 C17 C20 113.5(3) . . ?
C19 C17 C18 110.7(3) . . ?
C20 C17 C18 110.1(3) . . ?
C19 C17 S15 108.1(2) . . ?
C20 C17 S15 110.3(2) . . ?
C18 C17 S15 103.7(2) . . ?
C10 C9 C8 119.9(3) . . ?
C10 C9 H9 126.2 . . ?
C8 C9 H9 113.5 . . ?
C9 C10 C11 121.4(3) . . ?
C9 C10 H10 119.3 . . ?
C11 C10 H10 119.3 . . ?
C5 C4 C3 119.3(3) . . ?
C5 C4 H4 118.9 . . ?
C3 C4 H4 121.9 . . ?
C17 C18 H18A 109.9 . . ?
C17 C18 H18B 109.6 . . ?
H18A C18 H18B 109.5 . . ?
C17 C18 H18C 108.8 . . ?
H18A C18 H18C 109.5 . . ?
H18B C18 H18C 109.5 . . ?
C10 C11 C12 119.2(3) . . ?
C10 C11 H11 120.4 . . ?
C12 C11 H11 120.4 . . ?
C4 C5 C6 121.3(3) . . ?
C4 C5 Cl24 120.0(2) . . ?
C6 C5 Cl24 118.7(2) . . ?
N21 C22 H22A 109.5 . . ?
N21 C22 H22B 109.5 . . ?
H22A C22 H22B 109.5 . . ?
N21 C22 H22C 109.5 . . ?
H22A C22 H22C 109.5 . . ?
H22B C22 H22C 109.5 . . ?
C4 C3 C2 121.2(3) . . ?
C4 C3 H3 122.5 . . ?
C2 C3 H3 116.2 . . ?
C17 C19 H19A 109.4 . . ?
C17 C19 H19B 109.7 . . ?
H19A C19 H19B 109.4 . . ?
C17 C19 H19C 109.4 . . ?
H19A C19 H19C 109.4 . . ?
H19B C19 H19C 109.6 . . ?
N21 C23 H23A 109.5 . . ?
N21 C23 H23B 109.5 . . ?
H23A C23 H23B 109.5 . . ?
N21 C23 H23C 109.5 . . ?
H23A C23 H23C 109.5 . . ?
H23B C23 H23C 109.5 . . ?
C17 C20 H20A 110.1 . . ?
C17 C20 H20B 109.0 . . ?
H20A C20 H20B 109.5 . . ?
C17 C20 H20C 109.3 . . ?
H20A C20 H20C 109.3 . . ?
H20B C20 H20C 109.6 . . ?

loop_
_geom_bond_atom_site_label_1
_geom_bond_atom_site_label_2
_geom_bond_distance
_geom_bond_site_symmetry_2
_geom_bond_publ_flag
S15 O16 1.496(2) . ?
S15 N14 1.662(2) . ?
S15 C17 1.841(3) . ?
Cl24 C5 1.744(3) . ?
C7 N14 1.474(3) . ?
C7 C1 1.530(4) . ?
C7 C8 1.530(4) . ?
C7 H7 0.9600 . ?
C8 C13 1.391(4) . ?
C8 C9 1.410(4) . ?
N14 H14 0.9815 . ?
C1 C6 1.403(4) . ?
C1 C2 1.403(4) . ?
C13 C12 1.392(4) . ?
C13 H13 0.9909 . ?
C2 C3 1.395(4) . ?
C2 N21 1.431(4) . ?
C12 C11 1.387(5) . ?
C12 H12 0.9456 . ?
N21 C23 1.456(5) . ?
N21 C22 1.459(5) . ?
C6 C5 1.380(4) . ?
C6 H6 0.9595 . ?
C17 C19 1.524(5) . ?
C17 C20 1.525(5) . ?
C17 C18 1.533(4) . ?
C9 C10 1.382(5) . ?
C9 H9 0.9973 . ?
C10 C11 1.383(5) . ?
C10 H10 0.9300 . ?
C4 C5 1.375(5) . ?
C4 C3 1.384(5) . ?
C4 H4 1.0112 . ?
C18 H18A 0.9594 . ?
C18 H18B 0.9602 . ?
C18 H18C 0.9593 . ?
C11 H11 0.9300 . ?
C22 H22A 0.9600 . ?
C22 H22B 0.9600 . ?
C22 H22C 0.9600 . ?
C3 H3 0.9712 . ?
C19 H19A 0.9602 . ?
C19 H19B 0.9600 . ?
C19 H19C 0.9592 . ?
C23 H23A 0.9600 . ?
C23 H23B 0.9600 . ?
C23 H23C 0.9600 . ?
C20 H20A 0.9614 . ?
C20 H20B 0.9593 . ?
C20 H20C 0.9598 . ?

loop_
_geom_torsion_atom_site_label_1
_geom_torsion_atom_site_label_2
_geom_torsion_atom_site_label_3
_geom_torsion_atom_site_label_4
_geom_torsion
_geom_torsion_site_symmetry_1
_geom_torsion_site_symmetry_2
_geom_torsion_site_symmetry_3
_geom_torsion_site_symmetry_4
_geom_torsion_publ_flag
N14 C7 C8 C13 139.2(3) . . . . ?
C1 C7 C8 C13 11.8(4) . . . . ?
N14 C7 C8 C9 -43.1(4) . . . . ?
C1 C7 C8 C9 -170.6(3) . . . . ?
C1 C7 N14 S15 -76.7(3) . . . . ?
C8 C7 N14 S15 155.10(19) . . . . ?
O16 S15 N14 C7 -100.3(2) . . . . ?
C17 S15 N14 C7 150.2(2) . . . . ?
N14 C7 C1 C6 -51.8(3) . . . . ?
C8 C7 C1 C6 74.1(3) . . . . ?
N14 C7 C1 C2 125.1(3) . . . . ?
C8 C7 C1 C2 -109.0(3) . . . . ?
C9 C8 C13 C12 -0.4(5) . . . . ?
C7 C8 C13 C12 177.2(3) . . . . ?
C6 C1 C2 C3 3.5(4) . . . . ?
C7 C1 C2 C3 -173.4(3) . . . . ?
C6 C1 C2 N21 -178.5(3) . . . . ?
C7 C1 C2 N21 4.6(4) . . . . ?
C8 C13 C12 C11 0.0(5) . . . . ?
C3 C2 N21 C23 26.6(5) . . . . ?
C1 C2 N21 C23 -151.4(3) . . . . ?
C3 C2 N21 C22 -102.6(4) . . . . ?
C1 C2 N21 C22 79.5(4) . . . . ?
C2 C1 C6 C5 -2.5(4) . . . . ?
C7 C1 C6 C5 174.5(3) . . . . ?
O16 S15 C17 C19 -178.9(2) . . . . ?
N14 S15 C17 C19 -67.1(2) . . . . ?
O16 S15 C17 C20 -54.3(2) . . . . ?
N14 S15 C17 C20 57.6(2) . . . . ?
O16 S15 C17 C18 63.5(3) . . . . ?
N14 S15 C17 C18 175.4(2) . . . . ?
C13 C8 C9 C10 0.3(5) . . . . ?
C7 C8 C9 C10 -177.4(3) . . . . ?
C8 C9 C10 C11 0.3(5) . . . . ?
C9 C10 C11 C12 -0.8(5) . . . . ?
C13 C12 C11 C10 0.7(5) . . . . ?
C3 C4 C5 C6 0.9(5) . . . . ?
C3 C4 C5 Cl24 -178.5(3) . . . . ?
C1 C6 C5 C4 0.3(5) . . . . ?
C1 C6 C5 Cl24 179.7(2) . . . . ?
C5 C4 C3 C2 0.2(5) . . . . ?
C1 C2 C3 C4 -2.4(5) . . . . ?
N21 C2 C3 C4 179.7(3) . . . . ?
